data_2208429
loop_
_publ_author_name
'Aghabozorg, Hossein'
'Ghadermazi, Mohammad'
'Ramezanipour, Farshid'

_publ_section_title
;
 A proton transfer compound:
 propane-1,3-diaminium--pyridine-2,6-dicarboxylate--pyridine-2,6-dicarboxylic
 acid--water (2/2/2/5)
;
_journal_coeditor_code SU6259
_journal_issue 3
_journal_name_full 'Acta Crystallographica Section E'
_journal_page_first o1143
_journal_page_last o1146
_journal_paper_doi 10.1107/S1600536806005393
_journal_volume 62
_journal_year 2006
_chemical_formula_iupac 'C3 H12 N2 2+, C7 H3 N O4 2-, C7 H5 N O4, 2.5H2 O'
_chemical_formula_moiety 'C3 H12 N2 2+, C7 H3 N O4 2-, C7 H5 N O4, 2.5H2 O'
_chemical_formula_sum 'C17 H25 N4 O10.5'
_chemical_formula_weight 453.41
_chemical_name_systematic
;
propane-1,3-diaminium--pyridine-2,6-dicarboxylate--pyridine-2,6-dicarboxylic
acid---water (2/2/2/5)
;
_space_group_IT_number 2
_symmetry_cell_setting triclinic
_symmetry_space_group_name_Hall '-P 1'
_symmetry_space_group_name_H-M 'P -1'
_atom_sites_solution_hydrogens mixed
_atom_sites_solution_primary direct
_atom_sites_solution_secondary difmap
_audit_creation_method SHELXL-97
_cell_angle_alpha 106.64(3)
_cell_angle_beta 90.54(3)
_cell_angle_gamma 106.54(3)
_cell_formula_units_Z 4
_cell_length_a 7.8724(16)
_cell_length_b 13.534(3)
_cell_length_c 20.986(4)
_cell_measurement_reflns_used 24
_cell_measurement_temperature 193(2)
_cell_measurement_theta_max 12
_cell_measurement_theta_min 9
_cell_volume 2043.6(9)
_computing_cell_refinement P3/PC
_computing_data_collection 'P3/PC (Siemens, 1989)'
_computing_data_reduction P3/PC
_computing_molecular_graphics SHELXTL-Plus
_computing_publication_material SHELXTL-Plus
_computing_structure_refinement SHELXTL-Plus
_computing_structure_solution 'SHELXTL-Plus (Sheldrick, 1998)'
_diffrn_ambient_temperature 193(2)
_diffrn_measured_fraction_theta_full 0.965
_diffrn_measured_fraction_theta_max 0.965
_diffrn_measurement_device_type 'Rebuild Syntex P2~1~/Siemens P3 four-circle'
_diffrn_measurement_method \q/2\q
_diffrn_radiation_monochromator graphite
_diffrn_radiation_source 'fine-focus sealed tube'
_diffrn_radiation_type MoK\a
_diffrn_radiation_wavelength 0.71073
_diffrn_reflns_av_R_equivalents 0.0742
_diffrn_reflns_av_sigmaI/netI 0.2466
_diffrn_reflns_limit_h_max 9
_diffrn_reflns_limit_h_min 0
_diffrn_reflns_limit_k_max 16
_diffrn_reflns_limit_k_min -16
_diffrn_reflns_limit_l_max 25
_diffrn_reflns_limit_l_min -25
_diffrn_reflns_number 8323
_diffrn_reflns_theta_full 26.00
_diffrn_reflns_theta_max 26.00
_diffrn_reflns_theta_min 2.20
_diffrn_standards_decay_% 1.5
_diffrn_standards_interval_count 98
_diffrn_standards_number 2
_exptl_absorpt_coefficient_mu 0.123
_exptl_absorpt_correction_type none
_exptl_crystal_colour colorless
_exptl_crystal_density_diffrn 1.474
_exptl_crystal_density_method 'not measured'
_exptl_crystal_description prism
_exptl_crystal_F_000 956
_exptl_crystal_size_max 0.30
_exptl_crystal_size_mid 0.25
_exptl_crystal_size_min 0.20
_refine_diff_density_max 0.298
_refine_diff_density_min -0.314
_refine_ls_extinction_method none
_refine_ls_goodness_of_fit_ref 1.018
_refine_ls_hydrogen_treatment constr
_refine_ls_matrix_type full
_refine_ls_number_parameters 572
_refine_ls_number_reflns 7768
_refine_ls_number_restraints 0
_refine_ls_restrained_S_all 1.018
_refine_ls_R_factor_all 0.1898
_refine_ls_R_factor_gt 0.0682
_refine_ls_shift/su_max 0.001
_refine_ls_shift/su_mean 0.000
_refine_ls_structure_factor_coef Fsqd
_refine_ls_weighting_details 'calc w=1/[\s^2^(Fo^2^)+(0.0007P)^2^+1.66P] where P=(Fo^2^+2Fc^2^)/3'
_refine_ls_weighting_scheme calc
_refine_ls_wR_factor_gt 0.1214
_refine_ls_wR_factor_ref 0.1383
_reflns_number_gt 3755
_reflns_number_total 7768
_reflns_threshold_expression I>2\s(I)
_cod_data_source_file su6259.cif
_cod_data_source_block I
_cod_depositor_comments
;
The following automatic conversions were performed:
'_symmetry_cell_setting' value 'Triclinic' changed to 'triclinic'
according to '/home/saulius/struct/CIF-dictionaries/cif_core.dic'
dictionary named 'cif_core.dic' version 2.4.1 from 2010-06-29.

Automatic conversion script
Id: cif_fix_enum 1527 2010-12-29 10:47:43Z saulius 

The following automatic conversions were performed:

'_symmetry_cell_setting' value 'Triclinic' changed to 'triclinic'
according to /home/saulius/struct/CIF-dictionaries/cif_core.dic
dictionary named 'cif_core.dic' version 2.4.1 from 2010-06-29.

Automatic conversion script
Id: cif_fix_values 1715 2011-07-08 13:25:40Z adriana 
;
_cod_original_cell_volume 2043.5(7)
_cod_original_formula_sum 'C17 H25 N4 O10.50'
_cod_database_code 2208429
_cod_database_fobs_code 2208429

loop_
_symmetry_equiv_pos_as_xyz
'x, y, z'
'-x, -y, -z'

loop_
_atom_site_type_symbol
_atom_site_label
_atom_site_fract_x
_atom_site_fract_y
_atom_site_fract_z
_atom_site_U_iso_or_equiv
_atom_site_adp_type
_atom_site_calc_flag
_atom_site_refinement_flags
_atom_site_occupancy
N N1 0.3821(4) 0.3459(2) 0.10000(17) 0.0252(7) Uani d . 1
N N2 0.1746(4) -0.2737(2) -0.08494(17) 0.0243(7) Uani d . 1
N N3 0.6725(4) 0.1512(3) 0.93896(18) 0.0304(8) Uani d . 1
H H1N3 0.6829 0.0918 0.9487 0.037 Uiso calc R 1
H H2N3 0.5563 0.1411 0.9265 0.037 Uiso calc R 1
H H3N3 0.7116 0.2101 0.9757 0.037 Uiso calc R 1
N N4 1.2620(4) 0.2951(2) 0.95487(17) 0.0256(7) Uani d . 1
H H1N4 1.3222 0.3140 0.9959 0.031 Uiso calc R 1
H H2N4 1.2787 0.3548 0.9411 0.031 Uiso calc R 1
H H3N4 1.3032 0.2457 0.9252 0.031 Uiso calc R 1
O O1 0.3231(4) 0.1398(2) 0.02185(15) 0.0354(7) Uani d . 1
H H1O1 0.2689 0.0391 -0.0102 0.043 Uiso d R 1
O O2 0.3843(4) 0.0879(2) 0.10882(17) 0.0504(9) Uani d . 1
O O3 0.3208(5) 0.4923(2) 0.05017(17) 0.0643(11) Uani d . 1
H H3O 0.3092 0.5210 0.0150 0.077 Uiso d R 1
O O4 0.4117(4) 0.6242(2) 0.14469(16) 0.0484(9) Uani d . 1
O O5 0.2360(4) -0.0572(2) -0.03403(16) 0.0475(9) Uani d . 1
O O6 0.1356(4) -0.0496(2) -0.13196(16) 0.0410(8) Uani d . 1
O O7 0.2562(4) -0.3867(2) -0.00802(14) 0.0348(7) Uani d . 1
O O8 0.1973(3) -0.53586(19) -0.09530(14) 0.0309(7) Uani d . 1
C C1 0.3719(5) 0.1571(3) 0.0830(2) 0.0308(10) Uani d . 1
C C2 0.4145(5) 0.2731(3) 0.1269(2) 0.0235(8) Uani d . 1
C C3 0.4848(5) 0.3002(3) 0.1924(2) 0.0270(9) Uani d . 1
H H3A 0.5072 0.2465 0.2092 0.032 Uiso calc R 1
C C4 0.5226(5) 0.4056(3) 0.2336(2) 0.0312(9) Uani d . 1
H H4A 0.5714 0.4257 0.2786 0.037 Uiso calc R 1
C C5 0.4872(5) 0.4802(3) 0.2070(2) 0.0287(9) Uani d . 1
H H5A 0.5098 0.5531 0.2337 0.034 Uiso calc R 1
C C6 0.4189(5) 0.4484(3) 0.1413(2) 0.0263(9) Uani d . 1
C C7 0.3819(5) 0.5296(3) 0.1099(2) 0.0259(9) Uani d . 1
C C8 0.1660(5) -0.0988(3) -0.0935(2) 0.0281(9) Uani d . 1
C C9 0.1222(5) -0.2206(3) -0.1219(2) 0.0249(9) Uani d . 1
C C10 0.0280(5) -0.2717(3) -0.1841(2) 0.0276(9) Uani d . 1
H H10A -0.0073 -0.2307 -0.2087 0.033 Uiso calc R 1
C C11 -0.0150(5) -0.3831(3) -0.2106(2) 0.0354(10) Uani d . 1
H H11A -0.0799 -0.4201 -0.2532 0.042 Uiso calc R 1
C C12 0.0404(5) -0.4382(3) -0.1725(2) 0.0322(10) Uani d . 1
H H12A 0.0133 -0.5146 -0.1886 0.039 Uiso calc R 1
C C13 0.1349(5) -0.3820(3) -0.1113(2) 0.0225(8) Uani d . 1
C C14 0.1994(5) -0.4403(3) -0.0681(2) 0.0294(10) Uani d . 1
C C15 0.7796(6) 0.1684(5) 0.8842(3) 0.0548(14) Uani d . 1
H H15A 0.7276 0.1060 0.8441 0.066 Uiso calc R 1
H H15D 0.7648 0.2331 0.8746 0.066 Uiso calc R 1
C C16 0.9661(6) 0.1824(5) 0.8920(3) 0.0597(15) Uani d . 1
H H16A 1.0216 0.2161 0.8582 0.072 Uiso calc R 1
H H16D 0.9819 0.1095 0.8806 0.072 Uiso calc R 1
C C17 1.0710(5) 0.2478(4) 0.9588(2) 0.0408(11) Uani d . 1
H H17A 1.0200 0.3069 0.9800 0.049 Uiso calc R 1
H H17B 1.0571 0.2008 0.9881 0.049 Uiso calc R 1
N N1A 0.4602(4) 0.8346(2) 0.59569(16) 0.0222(7) Uani d . 1
N N2A 0.0451(4) 0.2136(2) 0.41211(16) 0.0225(7) Uani d . 1
N N3A 0.4737(4) 0.2103(2) 0.54707(17) 0.0260(7) Uani d . 1
H H1NA 0.5077 0.1864 0.5055 0.031 Uiso calc R 1
H H2NA 0.4440 0.1552 0.5655 0.031 Uiso calc R 1
H H3NA 0.5651 0.2655 0.5732 0.031 Uiso calc R 1
N N4A 0.0229(4) 0.3461(2) 0.55845(18) 0.0301(8) Uani d . 1
H H1NB 0.0016 0.2890 0.5206 0.036 Uiso calc R 1
H H2NB 0.1036 0.4046 0.5518 0.036 Uiso calc R 1
H H3NB -0.0804 0.3617 0.5686 0.036 Uiso calc R 1
O O1A 0.3161(3) 0.6283(2) 0.51518(14) 0.0337(7) Uani d . 1
H H1OA 0.2844 0.5438 0.4902 0.040 Uiso d R 1
O O2A 0.2209(4) 0.5737(2) 0.60294(16) 0.0430(8) Uani d . 1
O O3A 0.6727(4) 0.9840(2) 0.54874(16) 0.0460(8) Uani d . 1
H H3OA 0.7486 1.0368 0.5317 0.055 Uiso d R 1
O O4A 0.6855(4) 1.1163(2) 0.64076(16) 0.0469(8) Uani d . 1
O O5A 0.2021(4) 0.4310(2) 0.45967(16) 0.0415(8) Uani d . 1
O O6A 0.3008(4) 0.4337(2) 0.36167(17) 0.0457(8) Uani d . 1
O O7A -0.1450(3) 0.1025(2) 0.48986(15) 0.0337(7) Uani d . 1
O O8A -0.2393(3) -0.0462(2) 0.40231(14) 0.0314(7) Uani d . 1
C C1A 0.2923(5) 0.6443(3) 0.5779(2) 0.0250(9) Uani d . 1
C C2A 0.3598(4) 0.7606(3) 0.6223(2) 0.0223(8) Uani d . 1
C C3A 0.3168(5) 0.7848(3) 0.6870(2) 0.0269(9) Uani d . 1
H H3AA 0.2445 0.7295 0.7030 0.032 Uiso calc R 1
C C4A 0.3791(5) 0.8899(3) 0.7288(2) 0.0301(9) Uani d . 1
H H4AA 0.3497 0.9084 0.7736 0.036 Uiso calc R 1
C C5A 0.4866(5) 0.9678(3) 0.7030(2) 0.0304(10) Uani d . 1
H H5AA 0.5341 1.0406 0.7303 0.036 Uiso calc R 1
C C6A 0.5231(5) 0.9373(3) 0.6368(2) 0.0230(8) Uani d . 1
C C7A 0.6360(5) 1.0209(3) 0.6079(2) 0.0281(9) Uani d . 1
C C8A 0.2258(5) 0.3868(3) 0.4004(2) 0.0257(9) Uani d . 1
C C9A 0.1503(5) 0.2640(3) 0.3736(2) 0.0234(8) Uani d . 1
C C10A 0.1918(5) 0.2123(3) 0.3128(2) 0.0246(9) Uani d . 1
H H10B 0.2677 0.2521 0.2880 0.030 Uiso calc R 1
C C11A 0.1216(5) 0.0998(3) 0.2873(2) 0.0305(9) Uani d . 1
H H11B 0.1488 0.0615 0.2451 0.037 Uiso calc R 1
C C12A 0.0121(5) 0.0468(3) 0.3254(2) 0.0281(9) Uani d . 1
H H12B -0.0392 -0.0294 0.3096 0.034 Uiso calc R 1
C C13A -0.0230(4) 0.1053(3) 0.3868(2) 0.0218(8) Uani d . 1
C C14A -0.1463(5) 0.0481(3) 0.4285(2) 0.0254(9) Uani d . 1
C C15A 0.3180(5) 0.2492(3) 0.5421(2) 0.0276(9) Uani d . 1
H H15B 0.2106 0.1862 0.5247 0.033 Uiso calc R 1
H H15C 0.3366 0.2914 0.5098 0.033 Uiso calc R 1
C C16A 0.2875(5) 0.3190(3) 0.6088(2) 0.0334(10) Uani d . 1
H H16B 0.3632 0.3943 0.6161 0.040 Uiso calc R 1
H H16C 0.3251 0.2934 0.6447 0.040 Uiso calc R 1
C C17A 0.0943(5) 0.3182(3) 0.6141(2) 0.0329(10) Uani d . 1
H H17C 0.0208 0.2455 0.6143 0.040 Uiso calc R 1
H H17D 0.0857 0.3706 0.6570 0.040 Uiso calc R 1
O O1W 0.1356(4) 0.3133(2) 0.77343(17) 0.0466(8) Uani d . 1
H H1W1 0.1567 0.3592 0.8183 0.056 Uiso d R 1
H H2W1 0.0403 0.3156 0.7463 0.056 Uiso d R 1
O O2W 0.7695(4) 0.2990(2) 0.74563(15) 0.0397(7) Uani d . 1
H H1W2 0.7456 0.3548 0.7802 0.048 Uiso d R 1
H H2W2 0.6909 0.2334 0.7172 0.048 Uiso d R 1
O O3W 0.3640(3) 0.1343(2) 0.85864(14) 0.0314(7) Uani d . 1
H H1W3 0.3517 0.1331 0.8133 0.038 Uiso d R 1
H H2W3 0.2799 0.0686 0.8595 0.038 Uiso d R 1
O O4W 0.3539(4) 0.1811(2) 0.73661(15) 0.0384(7) Uani d . 1
H H1W4 0.2757 0.2235 0.7506 0.046 Uiso d R 1
H H2W4 0.2992 0.1413 0.6927 0.046 Uiso d R 1
O O5W 0.7393(3) 0.3771(2) 0.63630(15) 0.0319(7) Uani d . 1
H H1W5 0.7586 0.3734 0.6802 0.038 Uiso d R 1
H H2W5 0.7308 0.4484 0.6461 0.038 Uiso d R 1

loop_
_atom_site_aniso_label
_atom_site_aniso_U_11
_atom_site_aniso_U_22
_atom_site_aniso_U_33
_atom_site_aniso_U_12
_atom_site_aniso_U_13
_atom_site_aniso_U_23
N1 0.0243(17) 0.0210(16) 0.035(2) 0.0088(13) 0.0022(14) 0.0138(15)
N2 0.0212(16) 0.0224(16) 0.035(2) 0.0093(13) 0.0082(14) 0.0148(15)
N3 0.0253(18) 0.0282(17) 0.041(2) 0.0101(14) 0.0014(15) 0.0130(16)
N4 0.0306(17) 0.0151(15) 0.031(2) 0.0070(13) 0.0015(14) 0.0069(14)
O1 0.0499(18) 0.0209(14) 0.038(2) 0.0124(13) -0.0030(14) 0.0104(13)
O2 0.081(2) 0.0269(16) 0.051(2) 0.0208(16) -0.0079(18) 0.0194(15)
O3 0.127(3) 0.0234(16) 0.045(2) 0.0349(19) -0.032(2) 0.0039(15)
O4 0.079(2) 0.0172(15) 0.046(2) 0.0137(15) -0.0018(17) 0.0051(14)
O5 0.073(2) 0.0196(14) 0.049(2) 0.0149(15) -0.0153(18) 0.0085(14)
O6 0.0544(19) 0.0272(15) 0.047(2) 0.0121(14) -0.0082(15) 0.0199(15)
O7 0.0558(19) 0.0220(14) 0.0294(19) 0.0178(13) -0.0040(14) 0.0061(13)
O8 0.0424(17) 0.0171(13) 0.0353(18) 0.0148(12) 0.0016(13) 0.0050(12)
C1 0.036(2) 0.025(2) 0.040(3) 0.0128(18) 0.003(2) 0.019(2)
C2 0.024(2) 0.0227(19) 0.027(2) 0.0073(15) 0.0039(17) 0.0114(17)
C3 0.027(2) 0.032(2) 0.031(3) 0.0131(17) 0.0053(18) 0.0183(19)
C4 0.029(2) 0.037(2) 0.026(3) 0.0068(18) -0.0011(18) 0.0096(19)
C5 0.025(2) 0.0232(19) 0.035(3) 0.0041(16) 0.0032(18) 0.0077(18)
C6 0.023(2) 0.0199(19) 0.035(3) 0.0039(16) 0.0048(18) 0.0087(18)
C7 0.028(2) 0.021(2) 0.027(3) 0.0041(16) 0.0009(18) 0.0067(18)
C8 0.029(2) 0.025(2) 0.030(3) 0.0077(17) -0.0043(18) 0.0088(19)
C9 0.0196(19) 0.0232(19) 0.037(3) 0.0057(16) 0.0062(17) 0.0176(18)
C10 0.026(2) 0.025(2) 0.031(3) 0.0063(16) -0.0047(18) 0.0091(18)
C11 0.035(2) 0.028(2) 0.038(3) 0.0033(18) -0.007(2) 0.009(2)
C12 0.029(2) 0.0191(19) 0.052(3) 0.0079(17) 0.004(2) 0.014(2)
C13 0.0203(19) 0.0176(18) 0.033(3) 0.0052(15) 0.0029(17) 0.0135(17)
C14 0.030(2) 0.020(2) 0.040(3) 0.0071(16) 0.0049(19) 0.0132(19)
C15 0.033(3) 0.076(4) 0.051(4) 0.012(2) 0.009(2) 0.017(3)
C16 0.032(3) 0.087(4) 0.039(3) 0.002(3) 0.002(2) 0.003(3)
C17 0.028(2) 0.055(3) 0.045(3) 0.011(2) 0.014(2) 0.024(2)
N1A 0.0164(16) 0.0178(15) 0.034(2) 0.0046(12) 0.0070(13) 0.0109(14)
N2A 0.0186(16) 0.0228(16) 0.028(2) 0.0062(13) 0.0032(13) 0.0105(15)
N3A 0.0243(17) 0.0220(16) 0.034(2) 0.0076(13) 0.0066(14) 0.0105(15)
N4A 0.0229(17) 0.0247(17) 0.048(2) 0.0091(14) 0.0057(15) 0.0176(16)
O1A 0.0419(17) 0.0214(14) 0.0336(19) 0.0008(12) 0.0074(13) 0.0104(13)
O2A 0.0506(19) 0.0267(15) 0.047(2) -0.0016(13) 0.0094(15) 0.0170(15)
O3A 0.061(2) 0.0185(14) 0.045(2) -0.0067(13) 0.0215(16) 0.0073(14)
O4A 0.057(2) 0.0217(16) 0.050(2) 0.0019(14) 0.0201(16) 0.0015(15)
O5A 0.0546(19) 0.0222(15) 0.041(2) -0.0031(13) 0.0094(15) 0.0131(14)
O6A 0.060(2) 0.0251(15) 0.058(2) 0.0105(14) 0.0298(17) 0.0221(16)
O7A 0.0327(16) 0.0231(14) 0.037(2) -0.0064(12) 0.0032(13) 0.0115(13)
O8A 0.0326(15) 0.0212(14) 0.0334(18) -0.0040(12) -0.0021(13) 0.0095(13)
C1A 0.028(2) 0.024(2) 0.027(3) 0.0069(16) 0.0050(17) 0.0136(18)
C2A 0.0184(19) 0.0240(19) 0.032(2) 0.0115(16) 0.0052(16) 0.0145(18)
C3A 0.026(2) 0.031(2) 0.029(3) 0.0107(17) 0.0055(17) 0.0153(19)
C4A 0.039(2) 0.026(2) 0.027(3) 0.0158(18) 0.0069(19) 0.0060(18)
C5A 0.029(2) 0.024(2) 0.041(3) 0.0109(17) 0.0059(19) 0.0108(19)
C6A 0.0187(19) 0.0240(19) 0.031(2) 0.0096(15) 0.0026(16) 0.0124(18)
C7A 0.025(2) 0.018(2) 0.040(3) 0.0060(16) 0.0053(19) 0.0081(19)
C8A 0.024(2) 0.0187(19) 0.033(3) 0.0045(16) 0.0048(18) 0.0070(18)
C9A 0.021(2) 0.0214(18) 0.027(2) 0.0042(15) 0.0003(16) 0.0081(17)
C10A 0.024(2) 0.026(2) 0.028(2) 0.0084(16) 0.0041(17) 0.0131(18)
C11A 0.029(2) 0.027(2) 0.032(3) 0.0075(17) 0.0008(18) 0.0060(19)
C12A 0.029(2) 0.0194(18) 0.031(3) 0.0024(16) 0.0033(18) 0.0040(18)
C13A 0.0155(18) 0.0184(18) 0.027(2) 0.0009(14) -0.0078(16) 0.0051(16)
C14A 0.025(2) 0.020(2) 0.027(3) 0.0007(16) -0.0054(17) 0.0084(18)
C15A 0.024(2) 0.026(2) 0.035(3) 0.0109(16) 0.0012(17) 0.0101(18)
C16A 0.026(2) 0.033(2) 0.043(3) 0.0113(18) 0.0010(19) 0.012(2)
C17A 0.030(2) 0.035(2) 0.036(3) 0.0093(18) 0.0063(19) 0.013(2)
O1W 0.0454(19) 0.0418(18) 0.053(2) 0.0237(15) -0.0047(16) 0.0042(16)
O2W 0.0406(17) 0.0269(15) 0.042(2) 0.0060(13) -0.0042(14) -0.0002(13)
O3W 0.0286(15) 0.0316(15) 0.0353(18) 0.0103(12) 0.0031(12) 0.0105(13)
O4W 0.0364(17) 0.0278(15) 0.047(2) 0.0114(13) -0.0049(14) 0.0038(14)
O5W 0.0275(14) 0.0243(14) 0.0423(19) 0.0066(11) 0.0004(13) 0.0085(13)

loop_
_atom_type_symbol
_atom_type_description
_atom_type_scat_dispersion_real
_atom_type_scat_dispersion_imag
_atom_type_scat_source
C C 0.0033 0.0016 'International Tables Vol C Tables 4.2.6.8 and 6.1.1.4'
H H 0.0000 0.0000 'International Tables Vol C Tables 4.2.6.8 and 6.1.1.4'
N N 0.0061 0.0033 'International Tables Vol C Tables 4.2.6.8 and 6.1.1.4'
O O 0.0106 0.0060 'International Tables Vol C Tables 4.2.6.8 and 6.1.1.4'

loop_
_geom_angle_atom_site_label_1
_geom_angle_atom_site_label_2
_geom_angle_atom_site_label_3
_geom_angle
_geom_angle_publ_flag
C2 N1 C6 116.2(3) ?
C9 N2 C13 117.2(3) ?
C15 N3 H1N3 109.5 ?
C15 N3 H2N3 109.5 ?
H1N3 N3 H2N3 109.5 ?
C15 N3 H3N3 109.5 ?
H1N3 N3 H3N3 109.5 ?
H2N3 N3 H3N3 109.5 ?
C17 N4 H1N4 109.5 ?
C17 N4 H2N4 109.5 ?
H1N4 N4 H2N4 109.5 ?
C17 N4 H3N4 109.5 ?
H1N4 N4 H3N4 109.5 ?
H2N4 N4 H3N4 109.5 ?
C1 O1 H1O1 112.2 ?
C7 O3 H3O 136.0 ?
C8 O5 H1O1 117.7 ?
O2 C1 O1 125.7(4) yes
O2 C1 C2 118.6(4) yes
O1 C1 C2 115.8(3) yes
N1 C2 C3 122.7(3) ?
N1 C2 C1 118.0(3) ?
C3 C2 C1 119.2(3) ?
C2 C3 C4 120.1(4) ?
C2 C3 H3A 120.0 ?
C4 C3 H3A 120.0 ?
C5 C4 C3 117.7(4) ?
C5 C4 H4A 121.1 ?
C3 C4 H4A 121.1 ?
C4 C5 C6 119.5(4) ?
C4 C5 H5A 120.3 ?
C6 C5 H5A 120.3 ?
N1 C6 C5 123.8(4) ?
N1 C6 C7 115.4(4) ?
C5 C6 C7 120.8(3) ?
O4 C7 O3 125.7(4) yes
O4 C7 C6 118.8(4) yes
O3 C7 C6 115.5(3) yes
O6 C8 O5 126.4(4) yes
O6 C8 C9 116.9(4) yes
O5 C8 C9 116.6(3) yes
N2 C9 C10 122.8(3) ?
N2 C9 C8 118.2(4) ?
C10 C9 C8 119.0(3) ?
C9 C10 C11 119.9(4) ?
C9 C10 H10A 120.1 ?
C11 C10 H10A 120.1 ?
C12 C11 C10 117.3(4) ?
C12 C11 H11A 121.3 ?
C10 C11 H11A 121.3 ?
C13 C12 C11 119.7(4) ?
C13 C12 H12A 120.1 ?
C11 C12 H12A 120.1 ?
N2 C13 C12 123.0(3) ?
N2 C13 C14 115.9(3) ?
C12 C13 C14 121.1(3) ?
O8 C14 O7 125.2(4) yes
O8 C14 C13 117.6(4) yes
O7 C14 C13 117.2(3) yes
C16 C15 N3 119.2(4) yes
C16 C15 H15A 107.5 ?
N3 C15 H15A 107.5 ?
C16 C15 H15D 107.5 ?
N3 C15 H15D 107.5 ?
H15A C15 H15D 107.0 ?
C15 C16 C17 119.3(4) ?
C15 C16 H16A 107.5 ?
C17 C16 H16A 107.5 ?
C15 C16 H16D 107.5 ?
C17 C16 H16D 107.5 ?
H16A C16 H16D 107.0 ?
N4 C17 C16 114.1(4) yes
N4 C17 H17A 108.7 ?
C16 C17 H17A 108.7 ?
N4 C17 H17B 108.7 ?
C16 C17 H17B 108.7 ?
H17A C17 H17B 107.6 ?
C2A N1A C6A 116.6(3) ?
C9A N2A C13A 116.2(3) ?
C15A N3A H1NA 109.5 ?
C15A N3A H2NA 109.5 ?
H1NA N3A H2NA 109.5 ?
C15A N3A H3NA 109.5 ?
H1NA N3A H3NA 109.5 ?
H2NA N3A H3NA 109.5 ?
C17A N4A H1NB 109.5 ?
C17A N4A H2NB 109.5 ?
H1NB N4A H2NB 109.5 ?
C17A N4A H3NB 109.5 ?
H1NB N4A H3NB 109.5 ?
H2NB N4A H3NB 109.5 ?
C1A O1A H1OA 110.0 ?
C7A O3A H3OA 114.4 ?
C8A O5A H1OA 120.2 ?
O2A C1A O1A 125.0(4) yes
O2A C1A C2A 118.9(4) yes
O1A C1A C2A 116.0(3) yes
N1A C2A C3A 123.6(4) ?
N1A C2A C1A 117.7(4) ?
C3A C2A C1A 118.7(3) ?
C2A C3A C4A 119.9(4) ?
C2A C3A H3AA 120.1 ?
C4A C3A H3AA 120.1 ?
C3A C4A C5A 117.8(4) ?
C3A C4A H4AA 121.1 ?
C5A C4A H4AA 121.1 ?
C6A C5A C4A 119.0(4) ?
C6A C5A H5AA 120.5 ?
C4A C5A H5AA 120.5 ?
N1A C6A C5A 123.1(3) ?
N1A C6A C7A 117.3(4) ?
C5A C6A C7A 119.6(3) ?
O4A C7A O3A 124.5(4) yes
O4A C7A C6A 120.6(4) yes
O3A C7A C6A 114.9(3) yes
O6A C8A O5A 125.8(4) yes
O6A C8A C9A 117.0(4) yes
O5A C8A C9A 117.2(3) yes
N2A C9A C10A 124.0(3) ?
N2A C9A C8A 117.3(4) ?
C10A C9A C8A 118.7(3) ?
C9A C10A C11A 119.3(4) ?
C9A C10A H10B 120.3 ?
C11A C10A H10B 120.3 ?
C12A C11A C10A 117.6(4) ?
C12A C11A H11B 121.2 ?
C10A C11A H11B 121.2 ?
C11A C12A C13A 119.5(4) ?
C11A C12A H12B 120.2 ?
C13A C12A H12B 120.2 ?
N2A C13A C12A 123.3(3) ?
N2A C13A C14A 116.7(4) ?
C12A C13A C14A 119.9(3) ?
O8A C14A O7A 124.6(4) yes
O8A C14A C13A 119.0(4) yes
O7A C14A C13A 116.4(3) yes
N3A C15A C16A 112.1(3) yes
N3A C15A H15B 109.2 ?
C16A C15A H15B 109.2 ?
N3A C15A H15C 109.2 ?
C16A C15A H15C 109.2 ?
H15B C15A H15C 107.9 ?
C15A C16A C17A 113.4(3) ?
C15A C16A H16B 108.9 ?
C17A C16A H16B 108.9 ?
C15A C16A H16C 108.9 ?
C17A C16A H16C 108.9 ?
H16B C16A H16C 107.7 ?
N4A C17A C16A 112.2(3) yes
N4A C17A H17C 109.2 ?
C16A C17A H17C 109.2 ?
N4A C17A H17D 109.2 ?
C16A C17A H17D 109.2 ?
H17C C17A H17D 107.9 ?
H1W1 O1W H2W1 116.9 ?
H1W2 O2W H2W2 130.4 ?
H1W3 O3W H2W3 103.7 ?
H1W4 O4W H2W4 99.3 ?
H1W5 O5W H2W5 100.4 ?

loop_
_geom_bond_atom_site_label_1
_geom_bond_atom_site_label_2
_geom_bond_distance
_geom_bond_publ_flag
N1 C2 1.348(4) ?
N1 C6 1.356(5) ?
N2 C9 1.330(4) ?
N2 C13 1.351(5) ?
N3 C15 1.465(6) yes
N3 H1N3 0.9100 ?
N3 H2N3 0.9100 ?
N3 H3N3 0.9100 ?
N4 C17 1.470(5) yes
N4 H1N4 0.9100 ?
N4 H2N4 0.9100 ?
N4 H3N4 0.9100 ?
O1 C1 1.273(5) yes
O1 H1O1 1.2775 ?
O2 C1 1.233(4) yes
O3 C7 1.243(5) yes
O3 H3O 0.9416 ?
O4 C7 1.232(5) yes
O5 C8 1.260(5) ?
O5 H1O1 1.2028 ?
O6 C8 1.244(4) ?
O7 C14 1.263(5) ?
O8 C14 1.251(4) ?
C1 C2 1.514(5) yes
C2 C3 1.382(5) ?
C3 C4 1.385(6) ?
C3 H3A 0.9500 ?
C4 C5 1.374(5) ?
C4 H4A 0.9500 ?
C5 C6 1.374(6) ?
C5 H5A 0.9500 ?
C6 C7 1.522(5) yes
C8 C9 1.516(5) ?
C9 C10 1.380(5) ?
C10 C11 1.387(5) ?
C10 H10A 0.9500 ?
C11 C12 1.379(5) ?
C11 H11A 0.9500 ?
C12 C13 1.373(6) ?
C12 H12A 0.9500 ?
C13 C14 1.527(5) ?
C15 C16 1.427(6) ?
C15 H15A 0.9900 ?
C15 H15D 0.9900 ?
C16 C17 1.511(6) ?
C16 H16A 0.9900 ?
C16 H16D 0.9900 ?
C17 H17A 0.9900 ?
C17 H17B 0.9900 ?
N1A C2A 1.348(4) ?
N1A C6A 1.354(5) ?
N2A C9A 1.346(5) ?
N2A C13A 1.348(4) ?
N3A C15A 1.478(4) yes
N3A H1NA 0.9100 ?
N3A H2NA 0.9100 ?
N3A H3NA 0.9100 ?
N4A C17A 1.478(5) yes
N4A H1NB 0.9100 ?
N4A H2NB 0.9100 ?
N4A H3NB 0.9100 ?
O1A C1A 1.296(5) yes
O1A H1OA 1.0655 ?
O2A C1A 1.222(4) yes
O3A C7A 1.269(5) yes
O3A H3OA 0.9500 ?
O4A C7A 1.222(5) yes
O5A C8A 1.258(5) yes
O5A H1OA 1.4247 yes
O6A C8A 1.226(5) yes
O7A C14A 1.286(5) yes
O8A C14A 1.236(4) yes
C1A C2A 1.518(5) yes
C2A C3A 1.371(5) ?
C3A C4A 1.383(6) ?
C3A H3AA 0.9500 ?
C4A C5A 1.396(5) ?
C4A H4AA 0.9500 ?
C5A C6A 1.390(6) ?
C5A H5AA 0.9500 ?
C6A C7A 1.505(5) yes
C8A C9A 1.525(5) yes
C9A C10A 1.361(5) ?
C10A C11A 1.399(5) ?
C10A H10B 0.9500 ?
C11A C12A 1.374(5) ?
C11A H11B 0.9500 ?
C12A C13A 1.383(5) ?
C12A H12B 0.9500 ?
C13A C14A 1.511(5) yes
C15A C16A 1.514(6) ?
C15A H15B 0.9900 ?
C15A H15C 0.9900 ?
C16A C17A 1.523(5) ?
C16A H16B 0.9900 ?
C16A H16C 0.9900 ?
C17A H17C 0.9900 ?
C17A H17D 0.9900 ?
O1W H1W1 0.9500 ?
O1W H2W1 0.9504 ?
O2W H1W2 0.9499 ?
O2W H2W2 0.9501 ?
O3W H1W3 0.9500 ?
O3W H2W3 0.9501 ?
O4W H1W4 0.9502 ?
O4W H2W4 0.9500 ?
O5W H1W5 0.9500 ?
O5W H2W5 0.9500 ?

loop_
_geom_hbond_atom_site_label_D
_geom_hbond_atom_site_label_H
_geom_hbond_atom_site_label_A
_geom_hbond_site_symmetry_A
_geom_hbond_distance_DH
_geom_hbond_distance_HA
_geom_hbond_distance_DA
_geom_hbond_angle_DHA
_geom_hbond_publ_flag
N3 H1N3 O5 2_656 0.910 2.112 2.841(4) 136 yes
N3 H1N3 O2 2_656 0.910 2.285 2.997(4) 135 yes
N3 H2N3 O3W 1_555 0.910 2.032 2.859(4) 150 yes
N3 H3N3 O7 2_656 0.910 2.227 2.982(4) 140 yes
N3 H3N3 N2 2_656 0.910 2.278 3.077(4) 146 yes
N4 H1N4 N1 1_656 0.910 2.123 3.003(4) 162 yes
N4 H2N4 O8 1_666 0.910 2.088 2.938(4) 155 yes
N4 H3N4 O3W 1_655 0.910 1.917 2.823(4) 174 yes
O3 H3O O7 1_565 0.942 1.614 2.457(4) 147 yes
O3 H3O O7 1_565 0.942 1.614 2.457(4) 147 yes
O3 H3O O8 1_565 0.942 2.298 3.078(4) 140 yes
O5 H1O1 O1 1_555 1.203 1.278 2.471(4) 170 yes
N3A H1NA N1A 2_666 0.910 2.089 2.963(4) 161 yes
N3A H1NA O3A 2_666 0.910 2.288 2.737(4) 110 yes
N3A H2NA O8A 2_556 0.910 2.114 2.919(4) 147 yes
N3A H3NA O5W 1_555 0.910 1.886 2.791(4) 173 yes
N4A H1NB N2A 1_555 0.910 2.286 3.116(4) 152 yes
N4A H1NB O7A 1_555 0.910 2.348 3.074(4) 137 yes
N4A H2NB O2A 1_555 0.910 2.148 2.895(4) 139 yes
N4A H2NB O5A 1_555 0.910 2.177 2.847(4) 130 yes
N4A H3NB O5W 1_455 0.910 2.027 2.836(4) 147 yes
O1A H1OA O5A 1_555 1.066 1.425 2.475(4) 167 yes
O3A H3OA O7A 1_665 0.950 1.517 2.453(4) 167 yes
O1W H1W1 O8 1_566 0.950 1.914 2.861(4) 174 yes
O1W H2W1 O2W 1_455 0.950 2.079 2.876(4) 140 yes
O2W H1W2 O4 2_666 0.950 2.020 2.820(4) 141 yes
O2W H2W2 O4A 1_545 0.950 1.896 2.705(4) 142 yes
O3W H1W3 O4W 1_555 0.950 1.899 2.814(4) 161 yes
O3W H2W3 O6 1_556 0.950 1.737 2.684(4) 175 yes
O4W H1W4 O1W 1_555 0.950 1.834 2.781(4) 175 yes
O4W H2W4 O8A 2_556 0.950 2.005 2.934(4) 166 yes
O5W H1W5 O2W 1_555 0.950 1.935 2.821(4) 154 yes
O5W H2W5 O6A 2_666 0.950 1.734 2.656(4) 163 yes

loop_
_geom_torsion_atom_site_label_1
_geom_torsion_atom_site_label_2
_geom_torsion_atom_site_label_3
_geom_torsion_atom_site_label_4
_geom_torsion
_geom_torsion_publ_flag
C6 N1 C2 C3 -1.3(5) ?
C6 N1 C2 C1 178.8(3) ?
O2 C1 C2 N1 -173.0(4) yes
O1 C1 C2 N1 6.1(5) yes
O2 C1 C2 C3 7.2(6) ?
O1 C1 C2 C3 -173.8(3) ?
N1 C2 C3 C4 0.9(6) ?
C1 C2 C3 C4 -179.2(4) ?
C2 C3 C4 C5 0.3(6) ?
C3 C4 C5 C6 -0.9(6) ?
C2 N1 C6 C5 0.7(5) ?
C2 N1 C6 C7 179.8(3) ?
C4 C5 C6 N1 0.4(6) ?
C4 C5 C6 C7 -178.7(3) ?
N1 C6 C7 O4 179.7(4) yes
C5 C6 C7 O4 -1.1(6) ?
N1 C6 C7 O3 0.6(5) yes
C5 C6 C7 O3 179.8(4) ?
C13 N2 C9 C10 1.2(5) ?
C13 N2 C9 C8 -179.7(3) ?
O6 C8 C9 N2 171.3(3) yes
O5 C8 C9 N2 -6.1(5) yes
O6 C8 C9 C10 -9.6(6) ?
O5 C8 C9 C10 173.1(4) ?
N2 C9 C10 C11 -0.3(6) ?
C8 C9 C10 C11 -179.3(4) ?
C9 C10 C11 C12 -0.2(6) ?
C10 C11 C12 C13 -0.4(6) ?
C9 N2 C13 C12 -1.8(5) ?
C9 N2 C13 C14 179.2(3) ?
C11 C12 C13 N2 1.4(6) ?
C11 C12 C13 C14 -179.6(4) ?
N2 C13 C14 O8 -166.1(3) yes
C12 C13 C14 O8 14.9(6) ?
N2 C13 C14 O7 11.6(5) yes
C12 C13 C14 O7 -167.4(4) ?
N3 C15 C16 C17 -39.1(8) yes
C15 C16 C17 N4 -155.5(5) yes
C6A N1A C2A C3A 1.4(5) ?
C6A N1A C2A C1A -178.2(3) ?
O2A C1A C2A N1A 170.7(3) yes
O1A C1A C2A N1A -9.4(5) yes
O2A C1A C2A C3A -8.9(5) ?
O1A C1A C2A C3A 171.1(3) ?
N1A C2A C3A C4A -0.6(6) ?
C1A C2A C3A C4A 178.9(3) ?
C2A C3A C4A C5A -0.7(5) ?
C3A C4A C5A C6A 1.2(5) ?
C2A N1A C6A C5A -0.8(5) ?
C2A N1A C6A C7A 179.8(3) ?
C4A C5A C6A N1A -0.5(6) ?
C4A C5A C6A C7A 178.9(3) ?
N1A C6A C7A O4A 174.4(4) yes
C5A C6A C7A O4A -5.0(6) ?
N1A C6A C7A O3A -5.5(5) yes
C5A C6A C7A O3A 175.1(4) ?
C13A N2A C9A C10A -1.0(5) ?
C13A N2A C9A C8A 178.7(3) ?
O6A C8A C9A N2A -170.2(3) yes
O5A C8A C9A N2A 8.2(5) yes
O6A C8A C9A C10A 9.5(5) ?
O5A C8A C9A C10A -172.1(3) ?
N2A C9A C10A C11A 0.5(6) ?
C8A C9A C10A C11A -179.2(3) ?
C9A C10A C11A C12A 0.3(6) ?
C10A C11A C12A C13A -0.6(5) ?
C9A N2A C13A C12A 0.7(5) ?
C9A N2A C13A C14A -178.0(3) ?
C11A C12A C13A N2A 0.1(6) ?
C11A C12A C13A C14A 178.7(3) ?
N2A C13A C14A O8A 165.6(3) yes
C12A C13A C14A O8A -13.1(5) ?
N2A C13A C14A O7A -15.0(5) yes
C12A C13A C14A O7A 166.3(3) ?
N3A C15A C16A C17A -153.7(3) yes
C15A C16A C17A N4A -53.4(4) yes

loop_
_cod_related_entry_id
_cod_related_entry_database
_cod_related_entry_code
1 ChemSpider 30654932
